data_1571521
loop_
_publ_author_name
'Zhou, Huimin'
'Yang, Tao'
'Deng, Huijuan'
'Yun, Yapei'
'Jin, Shan'
'Xiong, Lin'
'Zhu, Manzhou'

_publ_section_title
;
 An insight, at the atomic level, into the structure and catalytic
 properties of the isomers of the Cu<sub>22</sub> cluster.
;
_journal_issue 21
_journal_name_full Nanoscale
_journal_page_first 10318
_journal_page_last 10324
_journal_paper_doi 10.1039/d4nr00973h
_journal_volume 16
_journal_year 2024
_chemical_formula_moiety 'C204 H146 Cu22 F24 P8 Se16, 2(C H2 Cl2)'
_chemical_formula_sum 'C206 H150 Cl4 Cu22 F24 P8 Se16.01'
_chemical_formula_weight 6132.84
_space_group_crystal_system triclinic
_space_group_IT_number 2
_space_group_name_Hall '-P 1'
_space_group_name_H-M_alt 'P -1'
_atom_sites_solution_hydrogens geom
_audit_creation_date 2023-08-20
_audit_creation_method
;
Olex2 1.2
(compiled 2018.05.29 svn.r3508 for OlexSys, GUI svn.r5506)
;
_audit_update_record
;
2023-08-20 deposited with the CCDC.	2024-04-29 downloaded from the CCDC.
;
_cell_angle_alpha 117.328(5)
_cell_angle_beta 103.867(6)
_cell_angle_gamma 98.797(6)
_cell_formula_units_Z 1
_cell_length_a 17.7264(14)
_cell_length_b 19.5316(15)
_cell_length_c 19.7763(13)
_cell_measurement_reflns_used 38019
_cell_measurement_temperature 120
_cell_measurement_theta_max 69.51
_cell_measurement_theta_min 3.87
_cell_volume 5624.4(9)
_computing_molecular_graphics 'Olex2 (Dolomanov et al., 2009)'
_computing_publication_material 'Olex2 (Dolomanov et al., 2009)'
_computing_structure_refinement 'ShelXL (Sheldrick, 2015)'
_diffrn_ambient_temperature 120
_diffrn_measured_fraction_theta_full 0.968
_diffrn_measured_fraction_theta_max 0.953
_diffrn_measurement_device_type stoe
_diffrn_radiation_type CuK\a
_diffrn_radiation_wavelength 1.54186
_diffrn_reflns_av_R_equivalents 0.0169
_diffrn_reflns_av_unetI/netI 0.0219
_diffrn_reflns_Laue_measured_fraction_full 0.968
_diffrn_reflns_Laue_measured_fraction_max 0.953
_diffrn_reflns_limit_h_max 21
_diffrn_reflns_limit_h_min -18
_diffrn_reflns_limit_k_max 13
_diffrn_reflns_limit_k_min -23
_diffrn_reflns_limit_l_max 24
_diffrn_reflns_limit_l_min -19
_diffrn_reflns_number 51756
_diffrn_reflns_point_group_measured_fraction_full 0.968
_diffrn_reflns_point_group_measured_fraction_max 0.953
_diffrn_reflns_theta_full 67.686
_diffrn_reflns_theta_max 69.461
_diffrn_reflns_theta_min 3.866
_exptl_absorpt_coefficient_mu 6.668
_exptl_crystal_density_diffrn 1.811
_exptl_crystal_description rod
_exptl_crystal_F_000 2972
_refine_diff_density_max 1.468
_refine_diff_density_min -1.209
_refine_diff_density_rms 0.075
_refine_ls_extinction_method none
_refine_ls_goodness_of_fit_ref 1.031
_refine_ls_hydrogen_treatment constr
_refine_ls_matrix_type full
_refine_ls_number_parameters 1261
_refine_ls_number_reflns 20107
_refine_ls_number_restraints 0
_refine_ls_restrained_S_all 1.031
_refine_ls_R_factor_all 0.0331
_refine_ls_R_factor_gt 0.0276
_refine_ls_shift/su_max 0.002
_refine_ls_shift/su_mean 0.000
_refine_ls_structure_factor_coef Fsqd
_refine_ls_weighting_details 'w=1/[\s^2^(Fo^2^)+(0.0372P)^2^+5.6371P] where P=(Fo^2^+2Fc^2^)/3'
_refine_ls_weighting_scheme calc
_refine_ls_wR_factor_gt 0.0693
_refine_ls_wR_factor_ref 0.0712
_reflns_Friedel_coverage 0.000
_reflns_number_gt 17595
_reflns_number_total 20107
_reflns_threshold_expression 'I > 2\s(I)'
_cod_data_source_file d4nr00973h2.cif
_cod_data_source_block 1_sq_s
_cod_depositor_comments 'Adding full bibliography for 1571521--1571522.cif.'
_cod_original_cell_volume 5624.4(8)
_cod_database_code 1571521
_shelx_shelxl_version_number 2018/3
_shelx_space_group_comment
;
The symmetry employed for this shelxl refinement is uniquely defined
by the following loop, which should always be used as a source of
symmetry information in preference to the above space-group names.
They are only intended as comments.
;
_olex2_refinement_description
;
1. Fixed Uiso
 At 1.2 times of:
  All C(H) groups, All C(H,H) groups
2.a Secondary CH2 refined with riding coordinates:
 C24(H24A,H24B)
2.b Aromatic/amide H refined with riding coordinates:
 C017(H017), C01A(H01A), C01D(H01D), C01E(H01E), C01J(H01J), C01L(H01L),
 C01M(H01M), C01N(H01N), C01O(H01O), C01P(H01P), C01Q(H01Q), C01S(H01S),
 C01T(H01T), C01X(H01X), C01Y(H01Y), C01Z(H01Z), C021(H021), C022(H022),
 C023(H023), C024(H024), C026(H026), C027(H027), C029(H029), C02A(H02A),
 C02B(H02B), C02D(H02D), C02F(H02F), C02H(H02H), C02J(H02J), C02K(H02K),
 C02L(H02L), C02M(H02M), C02N(H02N), C02R(H02R), C02S(H02S), C02U(H02U),
 C02V(H02V), C02X(H02X), C02Y(H02Y), C02Z(H02Z), C030(H030), C031(H031),
 C033(H033), C034(H034), C035(H035), C036(H036), C037(H037), C038(H038),
 C039(H039), C03A(H03A), C03B(H03B), C03C(H03C), C03D(H03D), C03E(H03E),
 C03F(H03F), C03G(H03G), C03H(H03H), C03I(H03I), C03O(H03O), C4(H4), C0AA(H0AA),
  C5(H5), C7(H7), C9(H9), C19(H19), C22(H22), C1(H1), C2(H2), C4AA(H4AA),
 C2AA(H2AA), C3AA(H3AA), C1AA(H1AA), C5AA(H5AA)
;
_olex2_submission_special_instructions 'No special instructions were received'

loop_
_space_group_symop_operation_xyz
'x, y, z'
'-x, -y, -z'

loop_
_atom_site_label
_atom_site_type_symbol
_atom_site_fract_x
_atom_site_fract_y
_atom_site_fract_z
_atom_site_U_iso_or_equiv
_atom_site_adp_type
_atom_site_occupancy
_atom_site_site_symmetry_order
_atom_site_calc_flag
_atom_site_refinement_flags_posn
_atom_site_refinement_flags_adp
_atom_site_refinement_flags_occupancy
_atom_site_disorder_assembly
_atom_site_disorder_group
Se00 Se 0.61714(2) 0.42893(2) 0.50683(2) 0.01813(6) Uani 1 1 d . . . . .
Se1A Se 0.55286(2) 0.30407(2) 0.62258(2) 0.01953(6) Uani 1 1 d . . . . .
Se2A Se 0.24171(2) 0.32974(2) 0.35502(2) 0.01890(6) Uani 1 1 d . . . . .
Se1 Se 0.39384(2) 0.41315(2) 0.59110(2) 0.01901(6) Uani 1 1 d . . . . .
Se0A Se 0.72735(2) 0.53920(2) 0.76098(2) 0.01834(6) Uani 1 1 d . . . . .
Se2 Se 0.42507(2) 0.37265(2) 0.29371(2) 0.01946(6) Uani 1 1 d . . . . .
Se3 Se 0.54992(2) 0.50814(2) 0.82988(2) 0.02095(7) Uani 1 1 d . . . . .
Se4 Se 0.39450(2) 0.23397(2) 0.37857(2) 0.02060(7) Uani 1 1 d . . . . .
Cu3 Cu 0.61858(2) 0.42664(3) 0.63365(2) 0.01998(9) Uani 1 1 d . . . . .
Cu4 Cu 0.51786(3) 0.50885(3) 0.70907(2) 0.02190(9) Uani 1 1 d . . . . .
Cu5 Cu 0.48249(3) 0.36566(3) 0.41091(2) 0.02227(9) Uani 1 1 d . . . . .
Cu6 Cu 0.67069(3) 0.55696(3) 0.64300(2) 0.02493(10) Uani 1 1 d . . . . .
Cu7 Cu 0.63176(3) 0.42670(3) 0.76541(3) 0.02341(9) Uani 1 1 d . . . . .
Cu8 Cu 0.47280(3) 0.33094(3) 0.52210(3) 0.02335(9) Uani 1 1 d . . . . .
Cu9 Cu 0.51730(2) 0.48705(3) 0.56667(2) 0.02012(9) Uani 1 1 d . . . . .
Cu10 Cu 0.30160(3) 0.28248(3) 0.45105(3) 0.02522(10) Uani 1 1 d . . . . .
Cu11 Cu 0.36015(3) 0.43632(3) 0.48162(3) 0.02361(9) Uani 1 1 d . . . . .
Cu12 Cu 0.41485(3) 0.55617(3) 0.62808(3) 0.02172(9) Uani 1 1 d . . . . .
Cu13 Cu 0.27471(3) 0.32210(3) 0.22313(3) 0.03786(12) Uani 1 1 d . . . . .
P0K P 0.70687(4) 0.39443(5) 0.84932(4) 0.02172(15) Uani 1 1 d . . . . .
P0L P 0.21259(4) 0.19615(5) 0.46057(4) 0.02217(15) Uani 1 1 d . . . . .
P0M P 0.35679(5) 0.63909(5) 0.70308(4) 0.02267(15) Uani 1 1 d . . . . .
P0N P 0.20030(5) 0.21564(5) 0.10408(5) 0.02525(16) Uani 1 1 d . . . . .
C00Q C 0.45781(17) 0.43556(19) 0.82397(18) 0.0226(6) Uani 1 1 d . . . . .
C00R C 0.14916(18) 0.36398(18) 0.37774(19) 0.0250(6) Uani 1 1 d . . . . .
C00S C 0.64220(18) 0.3516(2) 0.88810(18) 0.0264(6) Uani 1 1 d . . . . .
F00T F 0.95430(13) 0.68600(14) 1.14580(13) 0.0510(6) Uani 1 1 d . . . . .
C00U C 0.82886(17) 0.51484(18) 0.76100(18) 0.0215(6) Uani 1 1 d . . . . .
F00V F 0.32998(14) 0.17421(16) -0.15731(14) 0.0537(6) Uani 1 1 d . . . . .
F00W F 0.17420(12) 0.50895(16) 0.85530(13) 0.0492(6) Uani 1 1 d . . . . .
C00X C 0.76186(18) 0.32156(19) 0.81286(18) 0.0249(6) Uani 1 1 d . . . . .
C00Y C 0.62391(18) 0.23982(18) 0.58694(18) 0.0245(6) Uani 1 1 d . . . . .
C00Z C 0.30301(18) 0.60362(19) 0.75500(18) 0.0259(6) Uani 1 1 d . . . . .
F010 F -0.01708(15) -0.05179(14) 0.12781(13) 0.0592(7) Uani 1 1 d . . . . .
F011 F 0.49332(14) 0.24014(18) 0.96168(15) 0.0662(8) Uani 1 1 d . . . . .
F012 F 0.16642(15) -0.08885(13) 0.10681(15) 0.0539(6) Uani 1 1 d . . . . .
C013 C 0.78563(18) 0.48176(19) 0.94115(18) 0.0241(6) Uani 1 1 d . . . . .
F014 F 0.36639(17) 0.05768(17) 0.64869(17) 0.0638(7) Uani 1 1 d . . . . .
C015 C 0.24073(19) 0.1996(2) 0.02343(19) 0.0281(7) Uani 1 1 d . . . . .
C016 C 0.8986(2) 0.6181(2) 1.0782(2) 0.0344(8) Uani 1 1 d . . . . .
C017 C 0.0497(2) 0.2291(2) 0.1145(2) 0.0338(7) Uani 1 1 d . . . . .
H017 H 0.067087 0.222690 0.159971 0.041 Uiso 1 1 calc R . . . .
C018 C 0.14124(18) 0.22923(19) 0.51272(19) 0.0253(6) Uani 1 1 d . . . . .
C019 C 0.18417(19) 0.12093(19) 0.10276(18) 0.0278(7) Uani 1 1 d . . . . .
C01A C 0.89274(19) 0.55167(19) 0.8353(2) 0.0284(7) Uani 1 1 d . . . . .
H01A H 0.886966 0.589640 0.884030 0.034 Uiso 1 1 calc R . . . .
C01B C 0.21776(19) 0.5408(2) 0.82294(19) 0.0345(8) Uani 1 1 d . . . . .
F01C F 0.88896(16) 0.16331(15) 0.72125(18) 0.0637(7) Uani 1 1 d . . . . .
C01D C 0.22552(19) 0.5985(2) 0.5708(2) 0.0318(7) Uani 1 1 d . . . . .
H01D H 0.231792 0.546043 0.551597 0.038 Uiso 1 1 calc R . . . .
C01E C 0.0717(2) 0.2318(2) 0.00039(19) 0.0329(7) Uani 1 1 d . . . . .
H01E H 0.104084 0.226973 -0.032589 0.040 Uiso 1 1 calc R . . . .
F01F F -0.00524(15) 0.29758(17) 0.64827(17) 0.0621(7) Uani 1 1 d . . . . .
C01G C 0.4333(2) 0.7349(2) 0.78156(19) 0.0305(7) Uani 1 1 d . . . . .
F01H F 0.09555(17) 0.6978(2) 0.50625(17) 0.0719(8) Uani 1 1 d . . . . .
F01I F -0.11764(13) 0.27271(15) 0.01367(16) 0.0586(6) Uani 1 1 d . . . . .
C01J C 0.3624(2) 0.0714(2) 0.3475(2) 0.0328(7) Uani 1 1 d . . . . .
H01J H 0.307603 0.072384 0.339425 0.039 Uiso 1 1 calc R . . . .
C01L C 0.31941(19) 0.5415(2) 0.76474(19) 0.0286(7) Uani 1 1 d . . . . .
H01L H 0.360599 0.520205 0.747631 0.034 Uiso 1 1 calc R . . . .
C01M C 0.8055(2) 0.3288(2) 0.7653(2) 0.0303(7) Uani 1 1 d . . . . .
H01M H 0.804902 0.370412 0.753026 0.036 Uiso 1 1 calc R . . . .
C01N C 0.2103(2) 0.1029(2) 0.5357(2) 0.0345(7) Uani 1 1 d . . . . .
H01N H 0.153080 0.094071 0.520354 0.041 Uiso 1 1 calc R . . . .
C01O C 0.8230(2) 0.6230(2) 1.0458(2) 0.0342(7) Uani 1 1 d . . . . .
H01O H 0.809750 0.671900 1.070252 0.041 Uiso 1 1 calc R . . . .
C01P C 0.86271(19) 0.4798(2) 0.9761(2) 0.0313(7) Uani 1 1 d . . . . .
H01P H 0.876424 0.430972 0.952672 0.038 Uiso 1 1 calc R . . . .
C01Q C 0.83793(18) 0.4603(2) 0.68985(19) 0.0261(6) Uani 1 1 d . . . . .
H01Q H 0.794817 0.436402 0.639086 0.031 Uiso 1 1 calc R . . . .
C01R C 0.25674(19) 0.14673(18) 0.51227(18) 0.0255(6) Uani 1 1 d . . . . .
C01S C 0.40991(18) 0.3626(2) 0.75361(19) 0.0264(6) Uani 1 1 d . . . . .
H01S H 0.421639 0.346221 0.705034 0.032 Uiso 1 1 calc R . . . .
C01T C 0.0751(2) -0.0229(2) 0.2501(2) 0.0436(9) Uani 1 1 d . . . . .
H01T H 0.064973 -0.079250 0.229611 0.052 Uiso 1 1 calc R . . . .
C01U C 0.42366(19) 0.14029(19) 0.37146(17) 0.0241(6) Uani 1 1 d . . . . .
C01V C 0.0426(2) 0.2754(3) 0.6025(3) 0.0419(9) Uani 1 1 d . . . . .
C01W C 0.5418(2) 0.2775(3) 0.9371(2) 0.0430(9) Uani 1 1 d . . . . .
C01X C 0.06003(19) 0.1829(2) 0.4825(2) 0.0332(7) Uani 1 1 d . . . . .
H01X H 0.038469 0.135039 0.430228 0.040 Uiso 1 1 calc R . . . .
C01Y C 0.2946(2) 0.2657(2) 0.0326(2) 0.0325(7) Uani 1 1 d . . . . .
H01Y H 0.310717 0.316898 0.081179 0.039 Uiso 1 1 calc R . . . .
C01Z C 0.6205(2) 0.1732(2) 0.5963(2) 0.0355(8) Uani 1 1 d . . . . .
H01Z H 0.584375 0.160390 0.620279 0.043 Uiso 1 1 calc R . . . .
C020 C 0.3018(2) 0.1833(3) -0.0964(2) 0.0409(9) Uani 1 1 d . . . . .
C021 C 0.2199(2) 0.1246(2) -0.0468(2) 0.0378(8) Uani 1 1 d . . . . .
H021 H 0.184146 0.078786 -0.053161 0.045 Uiso 1 1 calc R . . . .
C022 C 0.76680(19) 0.5540(2) 0.97607(18) 0.0284(7) Uani 1 1 d . . . . .
H022 H 0.714716 0.556216 0.951894 0.034 Uiso 1 1 calc R . . . .
C023 C 0.4705(2) 0.7845(2) 0.7583(2) 0.0362(8) Uani 1 1 d . . . . .
H023 H 0.449650 0.771683 0.703562 0.043 Uiso 1 1 calc R . . . .
C024 C 0.7276(2) 0.2099(2) 0.5281(2) 0.0411(8) Uani 1 1 d . . . . .
H024 H 0.764677 0.222842 0.505056 0.049 Uiso 1 1 calc R . . . .
F025 F 0.63562(19) 0.93208(17) 0.94534(16) 0.0771(9) Uani 1 1 d . . . . .
C026 C 0.9738(2) 0.4766(2) 0.7670(2) 0.0377(8) Uani 1 1 d . . . . .
H026 H 1.023151 0.462893 0.769071 0.045 Uiso 1 1 calc R . . . .
C027 C 0.09494(19) 0.3738(2) 0.3220(2) 0.0308(7) Uani 1 1 d . . . . .
H027 H 0.105331 0.367761 0.274889 0.037 Uiso 1 1 calc R . . . .
C028 C -0.0468(2) 0.2547(2) 0.0303(2) 0.0406(9) Uani 1 1 d . . . . .
C029 C 0.9102(2) 0.4409(2) 0.6932(2) 0.0342(7) Uani 1 1 d . . . . .
H029 H 0.916177 0.402905 0.644666 0.041 Uiso 1 1 calc R . . . .
C02A C 0.1719(2) 0.3004(2) 0.5886(2) 0.0326(7) Uani 1 1 d . . . . .
H02A H 0.226895 0.332885 0.609091 0.039 Uiso 1 1 calc R . . . .
C02B C 0.5220(3) 0.0685(3) 0.3738(3) 0.0486(10) Uani 1 1 d . . . . .
H02B H 0.576883 0.067610 0.383461 0.058 Uiso 1 1 calc R . . . .
C02C C 0.14462(19) 0.11528(19) 0.35861(18) 0.0275(7) Uani 1 1 d . . . . .
C02D C 0.9653(2) 0.5319(2) 0.8371(2) 0.0368(8) Uani 1 1 d . . . . .
H02D H 1.009280 0.557036 0.887463 0.044 Uiso 1 1 calc R . . . .
C02E C 0.5687(3) 0.8670(2) 0.8910(2) 0.0529(11) Uani 1 1 d . . . . .
C02F C 0.1043(3) 0.1396(2) 0.3082(2) 0.0537(12) Uani 1 1 d . . . . .
H02F H 0.113996 0.195659 0.327570 0.064 Uiso 1 1 calc R . . . .
C02H C 0.2768(2) 0.5095(2) 0.7991(2) 0.0336(7) Uani 1 1 d . . . . .
H02H H 0.288384 0.466737 0.805925 0.040 Uiso 1 1 calc R . . . .
C02I C 0.2794(2) 0.6625(2) 0.64605(19) 0.0287(7) Uani 1 1 d . . . . .
C02J C 0.0503(3) 0.0836(3) 0.2301(2) 0.0615(14) Uani 1 1 d . . . . .
H02J H 0.023197 0.100500 0.195699 0.074 Uiso 1 1 calc R . . . .
C02K C 0.1349(2) 0.3738(2) 0.4468(2) 0.0367(8) Uani 1 1 d . . . . .
H02K H 0.172603 0.368093 0.485569 0.044 Uiso 1 1 calc R . . . .
C02L C 0.1117(2) -0.0192(2) 0.0472(2) 0.0367(8) Uani 1 1 d . . . . .
H02L H 0.066798 -0.066389 0.008871 0.044 Uiso 1 1 calc R . . . .
C02M C 0.3448(2) 0.3136(2) 0.7544(2) 0.0346(7) Uani 1 1 d . . . . .
H02M H 0.312143 0.263635 0.706301 0.042 Uiso 1 1 calc R . . . .
C02N C 0.5150(2) 0.2597(3) 0.8582(2) 0.0452(10) Uani 1 1 d . . . . .
H02N H 0.462824 0.222384 0.820974 0.054 Uiso 1 1 calc R . . . .
C02O C 0.09847(18) 0.22256(19) 0.06728(18) 0.0273(7) Uani 1 1 d . . . . .
C02P C 0.1725(2) -0.0197(2) 0.1050(2) 0.0395(8) Uani 1 1 d . . . . .
C02R C 0.3275(2) 0.3375(2) 0.8255(2) 0.0410(9) Uani 1 1 d . . . . .
H02R H 0.282919 0.304093 0.826095 0.049 Uiso 1 1 calc R . . . .
C02S C 0.1177(2) 0.0517(2) 0.04638(19) 0.0307(7) Uani 1 1 d . . . . .
H02S H 0.076319 0.053453 0.007123 0.037 Uiso 1 1 calc R . . . .
C02T C 0.0371(2) 0.0036(2) 0.2041(2) 0.0408(9) Uani 1 1 d . . . . .
C02U C 0.3401(2) 0.1584(2) 0.5343(2) 0.0327(7) Uani 1 1 d . . . . .
H02U H 0.372201 0.187845 0.518459 0.039 Uiso 1 1 calc R . . . .
C02V C 0.4398(2) 0.4589(2) 0.8945(2) 0.0327(7) Uani 1 1 d . . . . .
H02V H 0.472050 0.508829 0.942735 0.039 Uiso 1 1 calc R . . . .
C02X C 0.5369(3) 0.8516(2) 0.8133(2) 0.0447(9) Uani 1 1 d . . . . .
H02X H 0.560248 0.886566 0.797651 0.054 Uiso 1 1 calc R . . . .
C02Y C 0.8495(2) 0.2767(2) 0.7357(2) 0.0372(8) Uani 1 1 d . . . . .
H02Y H 0.880170 0.282606 0.704320 0.045 Uiso 1 1 calc R . . . .
C02Z C 0.3749(2) 0.4094(3) 0.8945(2) 0.0419(9) Uani 1 1 d . . . . .
H02Z H 0.363176 0.425556 0.943068 0.050 Uiso 1 1 calc R . . . .
C030 C 0.6698(3) 0.1256(2) 0.5709(3) 0.0461(9) Uani 1 1 d . . . . .
H030 H 0.666743 0.079910 0.577053 0.055 Uiso 1 1 calc R . . . .
C031 C 0.0104(2) 0.2065(2) 0.5283(3) 0.0417(9) Uani 1 1 d . . . . .
H031 H -0.044933 0.174921 0.508190 0.050 Uiso 1 1 calc R . . . .
C032 C 0.8475(2) 0.2166(2) 0.7528(2) 0.0423(9) Uani 1 1 d . . . . .
C033 C 0.2436(2) 0.1175(2) 0.1603(2) 0.0369(8) Uani 1 1 d . . . . .
H033 H 0.288540 0.164382 0.199440 0.044 Uiso 1 1 calc R . . . .
C034 C 0.1299(2) 0.0337(2) 0.3289(2) 0.0347(7) Uani 1 1 d . . . . .
H034 H 0.157185 0.015633 0.362148 0.042 Uiso 1 1 calc R . . . .
C035 C -0.0237(2) 0.2449(2) 0.0962(2) 0.0427(9) Uani 1 1 d . . . . .
H035 H -0.057073 0.248908 0.128077 0.051 Uiso 1 1 calc R . . . .
C036 C 0.2381(2) 0.0467(2) 0.1614(2) 0.0439(9) Uani 1 1 d . . . . .
H036 H 0.278987 0.044260 0.200570 0.053 Uiso 1 1 calc R . . . .
C037 C 0.2504(2) 0.1155(2) -0.1077(2) 0.0437(9) Uani 1 1 d . . . . .
H037 H 0.236427 0.064211 -0.155646 0.052 Uiso 1 1 calc R . . . .
C038 C 0.1628(2) 0.6096(3) 0.5234(2) 0.0401(9) Uani 1 1 d . . . . .
H038 H 0.125672 0.565588 0.472382 0.048 Uiso 1 1 calc R . . . .
C039 C 0.1220(2) 0.3239(2) 0.6345(2) 0.0431(9) Uani 1 1 d . . . . .
H039 H 0.142203 0.372088 0.686460 0.052 Uiso 1 1 calc R . . . .
C03A C 0.8059(2) 0.2061(2) 0.7990(3) 0.0434(9) Uani 1 1 d . . . . .
H03A H 0.806903 0.163671 0.810066 0.052 Uiso 1 1 calc R . . . .
C03B C 0.1997(2) 0.6034(3) 0.8154(2) 0.0454(10) Uani 1 1 d . . . . .
H03B H 0.158696 0.624418 0.833305 0.054 Uiso 1 1 calc R . . . .
C03C C 0.6661(3) 0.3689(3) 0.9678(2) 0.0552(12) Uani 1 1 d . . . . .
H03C H 0.717718 0.406761 1.005709 0.066 Uiso 1 1 calc R . . . .
C03D C 0.6155(3) 0.3317(3) 0.9926(2) 0.0654(15) Uani 1 1 d . . . . .
H03D H 0.631767 0.343687 1.047230 0.079 Uiso 1 1 calc R . . . .
C03E C 0.5661(2) 0.2979(2) 0.8342(2) 0.0346(8) Uani 1 1 d . . . . .
H03E H 0.548440 0.286955 0.779988 0.042 Uiso 1 1 calc R . . . .
C03F C 0.7622(2) 0.2590(2) 0.8293(2) 0.0353(8) Uani 1 1 d . . . . .
H03F H 0.732491 0.252801 0.861330 0.042 Uiso 1 1 calc R . . . .
C03G C 0.3249(2) 0.2582(2) -0.0278(2) 0.0411(9) Uani 1 1 d . . . . .
H03G H 0.360830 0.303611 -0.021956 0.049 Uiso 1 1 calc R . . . .
C03H C 0.3771(2) 0.1271(2) 0.5796(2) 0.0422(9) Uani 1 1 d . . . . .
H03H H 0.434140 0.134641 0.594636 0.051 Uiso 1 1 calc R . . . .
C03I C -0.0016(2) 0.2480(2) -0.0185(2) 0.0400(8) Uani 1 1 d . . . . .
H03I H -0.019890 0.254226 -0.063952 0.048 Uiso 1 1 calc R . . . .
C03O C 0.0094(2) 0.4006(3) 0.4024(3) 0.0553(12) Uani 1 1 d . . . . .
H03O H -0.039045 0.412062 0.410243 0.066 Uiso 1 1 calc R . . . .
C4 C 0.9202(2) 0.5492(2) 1.0454(2) 0.0361(8) Uani 1 1 d . . . . .
H4 H 0.973169 0.548261 1.069107 0.043 Uiso 1 1 calc R . . . .
C0AA C 0.2427(2) 0.6352(2) 0.7809(2) 0.0408(9) Uani 1 1 d . . . . .
H0AA H 0.231266 0.678469 0.774873 0.049 Uiso 1 1 calc R . . . .
C5 C 0.4682(3) 0.7524(2) 0.8611(2) 0.0444(9) Uani 1 1 d . . . . .
H5 H 0.444673 0.718575 0.877835 0.053 Uiso 1 1 calc R . . . .
C6 C 0.3299(2) 0.0859(2) 0.6017(2) 0.0407(8) Uani 1 1 d . . . . .
C7 C 0.5365(3) 0.8185(3) 0.9160(2) 0.0564(12) Uani 1 1 d . . . . .
H7 H 0.560536 0.829862 0.969866 0.068 Uiso 1 1 calc R . . . .
C9 C 0.2469(2) 0.0721(2) 0.5811(2) 0.0409(8) Uani 1 1 d . . . . .
H9 H 0.215740 0.042523 0.597432 0.049 Uiso 1 1 calc R . . . .
C19 C 0.2705(3) 0.7394(3) 0.6732(2) 0.0505(10) Uani 1 1 d . . . . .
H19 H 0.306725 0.784047 0.724254 0.061 Uiso 1 1 calc R . . . .
C22 C 0.2080(3) 0.7503(3) 0.6249(3) 0.0671(14) Uani 1 1 d . . . . .
H22 H 0.201648 0.802516 0.642491 0.080 Uiso 1 1 calc R . . . .
C11 C 0.1564(3) 0.6859(3) 0.5524(3) 0.0494(11) Uani 1 1 d . . . . .
C1 C 0.6780(2) 0.2583(2) 0.5529(2) 0.0305(7) Uani 1 1 d . . . . .
H1 H 0.681233 0.303849 0.546562 0.037 Uiso 1 1 calc R . . . .
C2 C 0.5036(2) 0.1388(2) 0.3848(2) 0.0326(7) Uani 1 1 d . . . . .
H2 H 0.545746 0.185706 0.401517 0.039 Uiso 1 1 calc R . . . .
C4AA C 0.3812(3) 0.0015(2) 0.3356(2) 0.0476(10) Uani 1 1 d . . . . .
H4AA H 0.339037 -0.045721 0.318311 0.057 Uiso 1 1 calc R . . . .
C2AA C 0.0254(2) 0.3924(2) 0.3352(3) 0.0449(9) Uani 1 1 d . . . . .
H2AA H -0.011524 0.399449 0.297087 0.054 Uiso 1 1 calc R . . . .
C3AA C 0.7231(2) 0.1433(2) 0.5367(2) 0.0461(9) Uani 1 1 d . . . . .
H3AA H 0.756523 0.110090 0.519202 0.055 Uiso 1 1 calc R . . . .
C1AA C 0.0643(3) 0.3922(3) 0.4592(3) 0.0523(11) Uani 1 1 d . . . . .
H1AA H 0.053946 0.398869 0.506507 0.063 Uiso 1 1 calc R . . . .
C5AA C 0.4603(3) 0.0000(3) 0.3486(3) 0.0536(11) Uani 1 1 d . . . . .
H5AA H 0.472812 -0.048254 0.340339 0.064 Uiso 1 1 calc R . . . .
Cl1 Cl 0.01931(11) 0.06147(11) 0.59963(9) 0.0983(5) Uani 1 1 d . . . . .
Cl2 Cl 0.12633(10) 0.14858(11) 0.76814(11) 0.0993(5) Uani 1 1 d . . . . .
C24 C 0.0695(4) 0.1561(4) 0.6908(4) 0.0865(18) Uani 1 1 d . . . . .
H24A H 0.105477 0.191351 0.680419 0.104 Uiso 1 1 calc R . . . .
H24B H 0.028278 0.182222 0.707566 0.104 Uiso 1 1 calc R . . . .

loop_
_atom_site_aniso_label
_atom_site_aniso_U_11
_atom_site_aniso_U_22
_atom_site_aniso_U_33
_atom_site_aniso_U_23
_atom_site_aniso_U_13
_atom_site_aniso_U_12
Se00 0.01801(14) 0.02047(15) 0.01498(13) 0.00893(12) 0.00593(11) 0.00406(11)
Se1A 0.02002(14) 0.01978(15) 0.01794(14) 0.01072(12) 0.00484(11) 0.00359(12)
Se2A 0.01621(13) 0.01986(15) 0.01888(14) 0.01076(13) 0.00411(11) 0.00180(11)
Se1 0.01943(14) 0.01861(15) 0.01670(14) 0.00952(12) 0.00362(11) 0.00303(12)
Se0A 0.01580(13) 0.02095(15) 0.01648(14) 0.01047(12) 0.00284(11) 0.00295(11)
Se2 0.01679(14) 0.02149(15) 0.01842(14) 0.01119(13) 0.00357(11) 0.00279(12)
Se3 0.01915(14) 0.02620(16) 0.01639(14) 0.01147(13) 0.00513(11) 0.00436(12)
Se4 0.02087(14) 0.01860(15) 0.01903(14) 0.00936(13) 0.00441(11) 0.00295(12)
Cu3 0.0200(2) 0.0202(2) 0.0188(2) 0.01102(18) 0.00526(16) 0.00321(17)
Cu4 0.0210(2) 0.0276(2) 0.0194(2) 0.01459(19) 0.00682(17) 0.00535(18)
Cu5 0.0216(2) 0.0255(2) 0.0182(2) 0.01181(19) 0.00557(17) 0.00380(18)
Cu6 0.0287(2) 0.0233(2) 0.0171(2) 0.01043(19) 0.00421(17) -0.00058(18)
Cu7 0.0218(2) 0.0327(2) 0.0193(2) 0.0159(2) 0.00740(17) 0.00888(19)
Cu8 0.0244(2) 0.0228(2) 0.0190(2) 0.01053(19) 0.00392(17) 0.00430(18)
Cu9 0.0199(2) 0.0242(2) 0.01700(19) 0.01065(18) 0.00687(16) 0.00817(17)
Cu10 0.0208(2) 0.0248(2) 0.0297(2) 0.0162(2) 0.00719(18) 0.00182(18)
Cu11 0.0233(2) 0.0267(2) 0.0182(2) 0.01281(19) 0.00300(17) 0.00370(18)
Cu12 0.0233(2) 0.0225(2) 0.0218(2) 0.01136(19) 0.01098(17) 0.00872(18)
Cu13 0.0308(3) 0.0244(3) 0.0286(3) 0.0017(2) -0.0070(2) 0.0001(2)
P0K 0.0194(3) 0.0287(4) 0.0189(3) 0.0152(3) 0.0054(3) 0.0045(3)
P0L 0.0198(3) 0.0215(4) 0.0208(3) 0.0111(3) 0.0039(3) -0.0003(3)
P0M 0.0289(4) 0.0253(4) 0.0199(3) 0.0131(3) 0.0129(3) 0.0123(3)
P0N 0.0231(4) 0.0207(4) 0.0195(3) 0.0071(3) 0.0003(3) -0.0024(3)
C00Q 0.0184(13) 0.0342(17) 0.0258(15) 0.0225(14) 0.0085(12) 0.0102(12)
C00R 0.0206(14) 0.0239(15) 0.0337(16) 0.0174(14) 0.0113(13) 0.0038(12)
C00S 0.0246(15) 0.0353(18) 0.0246(15) 0.0188(14) 0.0114(12) 0.0071(13)
F00T 0.0343(11) 0.0441(13) 0.0376(12) 0.0068(10) -0.0078(9) -0.0026(10)
C00U 0.0170(13) 0.0228(15) 0.0263(15) 0.0159(13) 0.0054(11) 0.0032(11)
F00V 0.0532(14) 0.0708(17) 0.0458(13) 0.0334(13) 0.0280(11) 0.0134(12)
F00W 0.0285(10) 0.0838(17) 0.0465(12) 0.0457(13) 0.0141(9) 0.0041(11)
C00X 0.0209(14) 0.0273(16) 0.0253(15) 0.0159(14) 0.0033(12) 0.0048(12)
C00Y 0.0249(15) 0.0218(15) 0.0209(14) 0.0087(13) 0.0043(12) 0.0060(12)
C00Z 0.0269(15) 0.0300(17) 0.0223(15) 0.0130(14) 0.0115(12) 0.0098(13)
F010 0.0610(15) 0.0457(14) 0.0269(11) 0.0067(10) -0.0084(10) -0.0184(12)
F011 0.0460(13) 0.102(2) 0.0618(15) 0.0598(17) 0.0190(12) -0.0065(14)
F012 0.0615(15) 0.0357(12) 0.0611(15) 0.0325(12) 0.0084(12) 0.0024(11)
C013 0.0215(14) 0.0323(17) 0.0214(14) 0.0182(14) 0.0062(12) 0.0035(13)
F014 0.0742(17) 0.0735(18) 0.0757(18) 0.0604(16) 0.0216(14) 0.0390(15)
C015 0.0236(15) 0.0307(17) 0.0250(15) 0.0139(14) 0.0044(12) 0.0037(13)
C016 0.0277(16) 0.038(2) 0.0244(16) 0.0140(15) 0.0004(13) -0.0016(15)
C017 0.0349(18) 0.0289(18) 0.0291(17) 0.0125(15) 0.0064(14) 0.0038(14)
C018 0.0251(15) 0.0262(16) 0.0269(15) 0.0166(14) 0.0069(12) 0.0072(13)
C019 0.0296(16) 0.0260(16) 0.0202(14) 0.0096(13) 0.0063(13) 0.0010(13)
C01A 0.0248(15) 0.0254(16) 0.0292(16) 0.0146(14) 0.0015(13) 0.0041(13)
C01B 0.0239(15) 0.054(2) 0.0239(16) 0.0222(16) 0.0067(13) 0.0024(15)
F01C 0.0637(16) 0.0514(15) 0.093(2) 0.0387(15) 0.0377(15) 0.0396(13)
C01D 0.0290(16) 0.044(2) 0.0350(18) 0.0252(17) 0.0182(14) 0.0164(15)
C01E 0.0288(16) 0.0299(18) 0.0235(16) 0.0095(14) -0.0010(13) -0.0027(14)
F01F 0.0585(15) 0.0796(19) 0.0750(17) 0.0426(16) 0.0480(14) 0.0412(14)
C01G 0.0441(19) 0.0255(17) 0.0250(16) 0.0126(14) 0.0163(14) 0.0133(15)
F01H 0.0731(18) 0.115(2) 0.0674(17) 0.0666(18) 0.0261(14) 0.0632(18)
F01I 0.0325(11) 0.0569(15) 0.0701(16) 0.0258(13) 0.0045(11) 0.0168(11)
C01J 0.0402(19) 0.0250(17) 0.0338(17) 0.0168(15) 0.0134(15) 0.0054(14)
C01L 0.0276(15) 0.0367(18) 0.0279(16) 0.0197(15) 0.0123(13) 0.0118(14)
C01M 0.0357(17) 0.0283(17) 0.0366(18) 0.0213(15) 0.0168(15) 0.0129(14)
C01N 0.0318(17) 0.0364(19) 0.043(2) 0.0259(17) 0.0159(15) 0.0090(15)
C01O 0.0323(17) 0.0348(19) 0.0251(16) 0.0117(15) 0.0045(14) 0.0056(15)
C01P 0.0255(16) 0.0363(19) 0.0313(17) 0.0188(16) 0.0066(13) 0.0089(14)
C01Q 0.0231(15) 0.0335(17) 0.0256(15) 0.0189(14) 0.0079(12) 0.0077(13)
C01R 0.0294(16) 0.0211(15) 0.0223(15) 0.0101(13) 0.0067(12) 0.0063(13)
C01S 0.0248(15) 0.0331(17) 0.0265(15) 0.0191(14) 0.0097(12) 0.0086(13)
C01T 0.042(2) 0.0277(19) 0.039(2) 0.0068(17) 0.0054(17) 0.0028(16)
C01U 0.0303(16) 0.0248(16) 0.0193(14) 0.0121(13) 0.0104(12) 0.0086(13)
C01V 0.040(2) 0.053(2) 0.058(2) 0.037(2) 0.0304(19) 0.0274(19)
C01W 0.0349(19) 0.061(3) 0.043(2) 0.035(2) 0.0189(16) 0.0051(18)
C01X 0.0245(16) 0.0370(19) 0.0379(18) 0.0208(16) 0.0091(14) 0.0076(14)
C01Y 0.0298(16) 0.0295(18) 0.0369(18) 0.0172(16) 0.0121(14) 0.0053(14)
C01Z 0.044(2) 0.0352(19) 0.0380(19) 0.0241(17) 0.0183(16) 0.0169(16)
C020 0.0354(19) 0.057(2) 0.039(2) 0.031(2) 0.0171(16) 0.0126(18)
C021 0.0394(19) 0.0330(19) 0.0307(18) 0.0125(16) 0.0117(15) -0.0011(16)
C022 0.0222(15) 0.0339(18) 0.0235(15) 0.0140(14) 0.0032(12) 0.0046(13)
C023 0.053(2) 0.0300(18) 0.0281(17) 0.0150(15) 0.0184(16) 0.0136(16)
C024 0.0389(19) 0.041(2) 0.049(2) 0.0219(19) 0.0245(17) 0.0163(17)
F025 0.086(2) 0.0537(16) 0.0474(15) 0.0132(13) 0.0084(14) -0.0230(15)
C026 0.0218(16) 0.042(2) 0.058(2) 0.0310(19) 0.0137(16) 0.0137(15)
C027 0.0219(15) 0.0309(18) 0.0370(18) 0.0196(16) 0.0056(13) 0.0025(13)
C028 0.0267(17) 0.0275(18) 0.047(2) 0.0117(17) 0.0002(15) 0.0027(14)
C029 0.0331(17) 0.040(2) 0.0403(19) 0.0245(17) 0.0192(15) 0.0174(16)
C02A 0.0301(17) 0.0322(18) 0.0309(17) 0.0147(15) 0.0089(14) 0.0061(14)
C02B 0.051(2) 0.048(2) 0.049(2) 0.024(2) 0.0144(19) 0.031(2)
C02C 0.0253(15) 0.0275(16) 0.0220(15) 0.0121(14) 0.0048(12) -0.0034(13)
C02D 0.0208(15) 0.039(2) 0.043(2) 0.0223(17) -0.0018(14) 0.0035(14)
C02E 0.063(3) 0.034(2) 0.038(2) 0.0093(18) 0.012(2) -0.0073(19)
C02F 0.066(3) 0.032(2) 0.035(2) 0.0223(18) -0.0155(19) -0.0220(19)
C02H 0.0309(17) 0.040(2) 0.0326(17) 0.0235(16) 0.0085(14) 0.0067(15)
C02I 0.0352(17) 0.0366(18) 0.0270(16) 0.0205(15) 0.0175(14) 0.0190(15)
C02J 0.073(3) 0.046(2) 0.036(2) 0.029(2) -0.019(2) -0.022(2)
C02K 0.0392(19) 0.043(2) 0.043(2) 0.0289(18) 0.0220(16) 0.0171(17)
C02L 0.0348(18) 0.0243(17) 0.0346(18) 0.0106(15) 0.0042(15) -0.0050(14)
C02M 0.0279(16) 0.0365(19) 0.0427(19) 0.0249(17) 0.0104(15) 0.0068(15)
C02N 0.0258(17) 0.068(3) 0.045(2) 0.039(2) 0.0061(16) -0.0007(18)
C02O 0.0235(15) 0.0200(15) 0.0230(15) 0.0063(13) 0.0000(12) -0.0031(12)
C02P 0.046(2) 0.0298(19) 0.043(2) 0.0223(17) 0.0126(17) 0.0033(16)
C02R 0.0329(18) 0.055(2) 0.054(2) 0.041(2) 0.0201(17) 0.0107(17)
C02S 0.0281(16) 0.0267(17) 0.0239(15) 0.0097(14) 0.0004(13) -0.0007(13)
C02T 0.0373(19) 0.037(2) 0.0235(16) 0.0089(16) 0.0007(14) -0.0114(16)
C02U 0.0280(16) 0.0365(19) 0.0352(18) 0.0208(16) 0.0100(14) 0.0079(14)
C02V 0.0326(17) 0.044(2) 0.0294(16) 0.0247(16) 0.0122(14) 0.0121(15)
C02X 0.063(3) 0.0306(19) 0.040(2) 0.0178(18) 0.0234(19) 0.0052(18)
C02Y 0.0366(18) 0.0334(19) 0.048(2) 0.0216(18) 0.0225(17) 0.0135(16)
C02Z 0.044(2) 0.064(3) 0.041(2) 0.039(2) 0.0255(17) 0.0191(19)
C030 0.060(3) 0.036(2) 0.054(2) 0.030(2) 0.020(2) 0.0265(19)
C031 0.0270(17) 0.049(2) 0.058(2) 0.033(2) 0.0158(17) 0.0133(16)
C032 0.0369(19) 0.038(2) 0.048(2) 0.0190(19) 0.0121(17) 0.0190(17)
C033 0.0371(18) 0.0291(18) 0.0255(16) 0.0114(15) -0.0039(14) -0.0057(15)
C034 0.0291(17) 0.0314(18) 0.0309(17) 0.0107(15) 0.0038(14) 0.0055(14)
C035 0.0345(19) 0.037(2) 0.045(2) 0.0130(18) 0.0154(17) 0.0062(16)
C036 0.045(2) 0.041(2) 0.039(2) 0.0266(18) -0.0012(17) 0.0044(17)
C037 0.046(2) 0.039(2) 0.0311(18) 0.0104(17) 0.0131(16) 0.0017(17)
C038 0.0312(17) 0.066(3) 0.0374(19) 0.033(2) 0.0181(15) 0.0208(18)
C039 0.046(2) 0.044(2) 0.038(2) 0.0159(18) 0.0211(17) 0.0177(18)
C03A 0.045(2) 0.037(2) 0.058(2) 0.033(2) 0.0131(18) 0.0171(17)
C03B 0.038(2) 0.072(3) 0.050(2) 0.039(2) 0.0308(18) 0.028(2)
C03C 0.049(2) 0.068(3) 0.0250(18) 0.025(2) -0.0006(16) -0.022(2)
C03D 0.059(3) 0.088(4) 0.0278(19) 0.031(2) 0.0069(19) -0.022(3)
C03E 0.0263(16) 0.049(2) 0.0319(17) 0.0281(17) 0.0047(14) 0.0034(15)
C03F 0.0370(18) 0.041(2) 0.0397(19) 0.0299(18) 0.0129(15) 0.0118(16)
C03G 0.0338(18) 0.042(2) 0.054(2) 0.030(2) 0.0177(17) 0.0069(16)
C03H 0.0340(19) 0.047(2) 0.050(2) 0.030(2) 0.0084(16) 0.0163(17)
C03I 0.0347(18) 0.036(2) 0.0323(18) 0.0152(16) -0.0041(15) 0.0004(16)
C03O 0.038(2) 0.064(3) 0.093(3) 0.051(3) 0.041(2) 0.027(2)
C4 0.0231(16) 0.048(2) 0.0336(18) 0.0235(17) 0.0007(14) 0.0072(15)
C0AA 0.050(2) 0.054(2) 0.048(2) 0.036(2) 0.0336(19) 0.0338(19)
C5 0.059(2) 0.039(2) 0.0305(18) 0.0178(17) 0.0158(18) 0.0032(19)
C6 0.052(2) 0.039(2) 0.042(2) 0.0276(18) 0.0141(17) 0.0237(18)
C7 0.073(3) 0.051(3) 0.0290(19) 0.017(2) 0.012(2) 0.001(2)
C9 0.052(2) 0.036(2) 0.050(2) 0.0308(19) 0.0235(18) 0.0153(17)
C19 0.075(3) 0.046(2) 0.034(2) 0.0193(19) 0.017(2) 0.037(2)
C22 0.102(4) 0.069(3) 0.057(3) 0.042(3) 0.029(3) 0.063(3)
C11 0.052(2) 0.082(3) 0.048(2) 0.048(2) 0.026(2) 0.044(2)
C1 0.0326(17) 0.0273(17) 0.0335(17) 0.0164(15) 0.0127(14) 0.0097(14)
C2 0.0329(17) 0.0354(19) 0.0284(16) 0.0165(15) 0.0077(14) 0.0130(15)
C4AA 0.066(3) 0.0256(19) 0.048(2) 0.0204(18) 0.016(2) 0.0079(18)
C2AA 0.0276(18) 0.050(2) 0.068(3) 0.038(2) 0.0168(18) 0.0169(17)
C3AA 0.049(2) 0.042(2) 0.051(2) 0.021(2) 0.0219(19) 0.0287(19)
C1AA 0.051(2) 0.066(3) 0.070(3) 0.044(3) 0.045(2) 0.027(2)
C5AA 0.076(3) 0.034(2) 0.051(2) 0.023(2) 0.012(2) 0.027(2)
Cl1 0.1018(11) 0.0965(12) 0.0626(8) 0.0334(8) 0.0181(8) -0.0134(9)
Cl2 0.0831(10) 0.0927(11) 0.0947(11) 0.0479(10) -0.0058(8) 0.0173(9)
C24 0.098(5) 0.087(4) 0.073(4) 0.044(3) 0.017(3) 0.038(4)

loop_
_atom_type_symbol
_atom_type_description
_atom_type_scat_dispersion_real
_atom_type_scat_dispersion_imag
_atom_type_scat_source
C C 0.0181 0.0091 'International Tables Vol C Tables 4.2.6.8 and 6.1.1.4'
H H 0.0000 0.0000 'International Tables Vol C Tables 4.2.6.8 and 6.1.1.4'
Cl Cl 0.3639 0.7018 'International Tables Vol C Tables 4.2.6.8 and 6.1.1.4'
Cu Cu -1.9646 0.5888 'International Tables Vol C Tables 4.2.6.8 and 6.1.1.4'
F F 0.0727 0.0534 'International Tables Vol C Tables 4.2.6.8 and 6.1.1.4'
P P 0.2955 0.4335 'International Tables Vol C Tables 4.2.6.8 and 6.1.1.4'
Se Se -0.7943 1.1372 'International Tables Vol C Tables 4.2.6.8 and 6.1.1.4'

loop_
_geom_angle_atom_site_label_1
_geom_angle_atom_site_label_2
_geom_angle_atom_site_label_3
_geom_angle
_geom_angle_site_symmetry_1
_geom_angle_site_symmetry_3
_geom_angle_publ_flag
Cu3 Se00 Cu12 166.859(18) . 2_666 ?
Cu5 Se00 Cu3 109.012(18) . . ?
Cu5 Se00 Cu6 128.58(2) . . ?
Cu5 Se00 Cu9 68.201(17) . . ?
Cu5 Se00 Cu11 98.521(19) . 2_666 ?
Cu5 Se00 Cu12 62.448(16) . 2_666 ?
Cu6 Se00 Cu3 59.025(16) . . ?
Cu6 Se00 Cu12 117.164(18) . 2_666 ?
Cu9 Se00 Cu3 65.271(16) . . ?
Cu9 Se00 Cu6 61.589(17) . . ?
Cu9 Se00 Cu11 74.872(17) . 2_666 ?
Cu9 Se00 Cu12 101.660(17) . 2_666 ?
Cu11 Se00 Cu3 116.536(19) 2_666 . ?
Cu11 Se00 Cu6 59.026(16) 2_666 . ?
Cu11 Se00 Cu12 58.138(15) 2_666 2_666 ?
Cu3 Se1A Cu7 62.276(17) . . ?
Cu3 Se1A Cu8 66.362(17) . . ?
Cu8 Se1A Cu7 116.40(2) . . ?
C00Y Se1A Cu3 101.21(9) . . ?
C00Y Se1A Cu7 109.35(9) . . ?
C00Y Se1A Cu8 115.22(9) . . ?
Cu6 Se2A Cu10 119.183(19) 2_666 . ?
Cu6 Se2A Cu11 58.955(16) 2_666 . ?
Cu6 Se2A Cu13 54.817(16) 2_666 . ?
Cu10 Se2A Cu13 131.590(19) . . ?
Cu11 Se2A Cu10 65.501(17) . . ?
Cu11 Se2A Cu13 107.831(18) . . ?
C00R Se2A Cu6 105.37(9) . 2_666 ?
C00R Se2A Cu10 108.93(9) . . ?
C00R Se2A Cu11 102.52(10) . . ?
C00R Se2A Cu13 119.02(9) . . ?
Cu4 Se1 Cu9 61.475(15) . . ?
Cu4 Se1 Cu10 158.421(19) . . ?
Cu4 Se1 Cu12 65.935(17) . . ?
Cu8 Se1 Cu4 91.339(19) . . ?
Cu8 Se1 Cu9 62.420(16) . . ?
Cu8 Se1 Cu10 67.275(17) . . ?
Cu8 Se1 Cu12 122.960(19) . . ?
Cu10 Se1 Cu9 107.846(18) . . ?
Cu11 Se1 Cu4 117.069(19) . . ?
Cu11 Se1 Cu8 86.375(18) . . ?
Cu11 Se1 Cu9 62.285(16) . . ?
Cu11 Se1 Cu10 66.430(17) . . ?
Cu11 Se1 Cu12 63.625(17) . . ?
Cu12 Se1 Cu9 60.753(16) . . ?
Cu12 Se1 Cu10 127.557(18) . . ?
Cu3 Se0A Cu6 59.417(16) . . ?
Cu3 Se0A Cu7 60.213(16) . . ?
Cu3 Se0A Cu13 111.118(19) . 2_666 ?
Cu6 Se0A Cu7 115.359(19) . . ?
Cu6 Se0A Cu13 56.668(17) . 2_666 ?
Cu13 Se0A Cu7 135.74(2) 2_666 . ?
C00U Se0A Cu3 107.24(9) . . ?
C00U Se0A Cu6 109.85(8) . . ?
C00U Se0A Cu7 107.79(8) . . ?
C00U Se0A Cu13 115.75(9) . 2_666 ?
Cu4 Se2 Cu6 88.479(18) 2_666 2_666 ?
Cu4 Se2 Cu9 62.819(17) 2_666 2_666 ?
Cu4 Se2 Cu12 63.766(16) 2_666 2_666 ?
Cu4 Se2 Cu13 109.99(2) 2_666 . ?
Cu5 Se2 Cu4 118.95(2) . 2_666 ?
Cu5 Se2 Cu6 90.096(18) . 2_666 ?
Cu5 Se2 Cu9 64.805(17) . 2_666 ?
Cu5 Se2 Cu12 63.798(16) . 2_666 ?
Cu5 Se2 Cu13 119.81(2) . . ?
Cu6 Se2 Cu9 58.913(16) 2_666 2_666 ?
Cu6 Se2 Cu12 118.162(19) 2_666 2_666 ?
Cu9 Se2 Cu12 59.249(16) 2_666 2_666 ?
Cu13 Se2 Cu6 57.467(18) . 2_666 ?
Cu13 Se2 Cu9 116.11(2) . 2_666 ?
Cu13 Se2 Cu12 173.19(2) . 2_666 ?
Cu4 Se3 Cu7 80.103(17) . . ?
C00Q Se3 Cu4 108.63(8) . . ?
C00Q Se3 Cu7 107.47(9) . . ?
Cu8 Se4 Cu5 63.974(17) . . ?
Cu8 Se4 Cu10 70.315(18) . . ?
Cu10 Se4 Cu5 99.832(19) . . ?
C01U Se4 Cu5 129.72(9) . . ?
C01U Se4 Cu8 98.64(9) . . ?
C01U Se4 Cu10 118.91(9) . . ?
Se00 Cu3 Cu4 113.634(19) . . ?
Se00 Cu3 Cu7 175.67(2) . . ?
Se00 Cu3 Cu8 73.946(17) . . ?
Se00 Cu3 Cu9 56.800(14) . . ?
Se1A Cu3 Se00 119.75(2) . . ?
Se1A Cu3 Se0A 122.33(2) . . ?
Se1A Cu3 Cu4 92.857(18) . . ?
Se1A Cu3 Cu6 173.10(2) . . ?
Se1A Cu3 Cu7 62.206(17) . . ?
Se1A Cu3 Cu8 58.280(16) . . ?
Se1A Cu3 Cu9 114.69(2) . . ?
Se0A Cu3 Se00 114.653(19) . . ?
Se0A Cu3 Cu4 81.818(17) . . ?
Se0A Cu3 Cu7 62.288(16) . . ?
Se0A Cu3 Cu8 161.55(2) . . ?
Se0A Cu3 Cu9 109.81(2) . . ?
Cu6 Cu3 Se00 60.114(16) . . ?
Cu6 Cu3 Se0A 60.751(16) . . ?
Cu6 Cu3 Cu4 81.336(19) . . ?
Cu6 Cu3 Cu7 118.48(2) . . ?
Cu6 Cu3 Cu8 116.61(2) . . ?
Cu6 Cu3 Cu9 58.968(18) . . ?
Cu7 Cu3 Cu4 69.516(17) . . ?
Cu7 Cu3 Cu8 109.91(2) . . ?
Cu7 Cu3 Cu9 126.60(2) . . ?
Cu8 Cu3 Cu4 79.742(18) . . ?
Cu8 Cu3 Cu9 59.912(17) . . ?
Cu9 Cu3 Cu4 57.185(15) . . ?
Se1 Cu4 Cu3 92.154(19) . . ?
Se1 Cu4 Cu9 63.728(16) . . ?
Se1 Cu4 Cu12 57.398(15) . . ?
Se2 Cu4 Se1 113.73(2) 2_666 . ?
Se2 Cu4 Cu3 92.385(18) 2_666 . ?
Se2 Cu4 Cu9 63.021(16) 2_666 . ?
Se2 Cu4 Cu12 62.693(17) 2_666 . ?
Se3 Cu4 Se1 121.94(2) . . ?
Se3 Cu4 Se2 121.11(2) . 2_666 ?
Se3 Cu4 Cu3 102.784(19) . . ?
Se3 Cu4 Cu9 161.99(2) . . ?
Se3 Cu4 Cu12 139.01(2) . . ?
Cu9 Cu4 Cu3 59.229(15) . . ?
Cu9 Cu4 Cu12 58.991(16) . . ?
Cu12 Cu4 Cu3 118.114(19) . . ?
Se00 Cu5 Se2 128.96(2) . . ?
Se00 Cu5 Se4 122.81(2) . . ?
Se00 Cu5 Cu8 77.241(17) . . ?
Se00 Cu5 Cu9 58.081(16) . . ?
Se00 Cu5 Cu9 86.934(19) . 2_666 ?
Se00 Cu5 Cu11 112.336(19) . . ?
Se00 Cu5 Cu12 65.839(17) . 2_666 ?
Se2 Cu5 Se4 103.35(2) . . ?
Se2 Cu5 Cu8 153.13(2) . . ?
Se2 Cu5 Cu9 62.564(16) . 2_666 ?
Se2 Cu5 Cu9 124.52(2) . . ?
Se2 Cu5 Cu11 90.545(18) . . ?
Se2 Cu5 Cu12 63.394(16) . 2_666 ?
Se4 Cu5 Cu8 56.886(16) . . ?
Se4 Cu5 Cu9 144.10(2) . 2_666 ?
Se4 Cu5 Cu9 112.84(2) . . ?
Se4 Cu5 Cu11 84.983(17) . . ?
Se4 Cu5 Cu12 148.03(2) . 2_666 ?
Cu8 Cu5 Cu9 121.12(2) . 2_666 ?
Cu8 Cu5 Cu9 60.096(17) . . ?
Cu8 Cu5 Cu11 71.089(17) . . ?
Cu8 Cu5 Cu12 143.08(2) . 2_666 ?
Cu9 Cu5 Cu9 63.399(18) 2_666 . ?
Cu9 Cu5 Cu11 63.590(16) 2_666 . ?
Cu9 Cu5 Cu11 54.258(15) . . ?
Cu12 Cu5 Cu9 58.507(16) 2_666 2_666 ?
Cu12 Cu5 Cu9 97.78(2) 2_666 . ?
Cu12 Cu5 Cu11 122.10(2) 2_666 . ?
Se00 Cu6 Se0A 114.50(2) . . ?
Se00 Cu6 Se2 121.37(2) . 2_666 ?
Se00 Cu6 Cu9 58.954(17) . . ?
Se2A Cu6 Se00 112.80(2) 2_666 . ?
Se2A Cu6 Se0A 114.85(2) 2_666 . ?
Se2A Cu6 Se2 99.500(19) 2_666 2_666 ?
Se2A Cu6 Cu9 128.10(2) 2_666 . ?
Se0A Cu6 Se2 91.680(17) . 2_666 ?
Se0A Cu6 Cu9 113.97(2) . . ?
Se2 Cu6 Cu9 62.534(17) 2_666 . ?
Cu3 Cu6 Se00 60.861(16) . . ?
Cu3 Cu6 Se2A 162.16(2) . 2_666 ?
Cu3 Cu6 Se0A 59.833(16) . . ?
Cu3 Cu6 Se2 97.725(19) . 2_666 ?
Cu3 Cu6 Cu9 64.961(18) . . ?
Cu11 Cu6 Se00 60.287(17) 2_666 . ?
Cu11 Cu6 Se2A 61.403(17) 2_666 2_666 ?
Cu11 Cu6 Se0A 167.27(2) 2_666 . ?
Cu11 Cu6 Se2 100.90(2) 2_666 2_666 ?
Cu11 Cu6 Cu3 119.54(2) 2_666 . ?
Cu11 Cu6 Cu9 74.246(19) 2_666 . ?
Cu13 Cu6 Se00 177.69(3) 2_666 . ?
Cu13 Cu6 Se2A 68.30(2) 2_666 2_666 ?
Cu13 Cu6 Se0A 63.275(19) 2_666 . ?
Cu13 Cu6 Se2 59.958(19) 2_666 2_666 ?
Cu13 Cu6 Cu3 117.45(2) 2_666 . ?
Cu13 Cu6 Cu9 122.19(3) 2_666 . ?
Cu13 Cu6 Cu11 121.73(3) 2_666 2_666 ?
Se1A Cu7 Se0A 111.286(18) . . ?
Se1A Cu7 Cu3 55.518(15) . . ?
Se3 Cu7 Se1A 115.18(2) . . ?
Se3 Cu7 Se0A 96.916(19) . . ?
Se3 Cu7 Cu3 107.27(2) . . ?
Cu3 Cu7 Se0A 57.499(15) . . ?
P0K Cu7 Se1A 112.67(3) . . ?
P0K Cu7 Se0A 108.88(3) . . ?
P0K Cu7 Se3 110.75(3) . . ?
P0K Cu7 Cu3 141.03(3) . . ?
Se1A Cu8 Cu3 55.358(15) . . ?
Se1A Cu8 Cu5 142.28(2) . . ?
Se1A Cu8 Cu9 112.96(2) . . ?
Se1A Cu8 Cu10 127.16(2) . . ?
Se1 Cu8 Se1A 104.523(19) . . ?
Se1 Cu8 Cu3 96.56(2) . . ?
Se1 Cu8 Cu5 104.91(2) . . ?
Se1 Cu8 Cu9 63.410(16) . . ?
Se1 Cu8 Cu10 59.467(17) . . ?
Se4 Cu8 Se1A 127.38(2) . . ?
Se4 Cu8 Se1 112.21(2) . . ?
Se4 Cu8 Cu3 146.55(2) . . ?
Se4 Cu8 Cu5 59.140(16) . . ?
Se4 Cu8 Cu9 116.66(2) . . ?
Se4 Cu8 Cu10 55.127(17) . . ?
Cu3 Cu8 Cu9 60.981(17) . . ?
Cu3 Cu8 Cu10 156.02(2) . . ?
Cu5 Cu8 Cu3 98.16(2) . . ?
Cu5 Cu8 Cu9 61.989(17) . . ?
Cu5 Cu8 Cu10 88.389(19) . . ?
Cu9 Cu8 Cu10 103.29(2) . . ?
Se00 Cu9 Se1 128.14(2) . . ?
Se00 Cu9 Se2 117.897(19) . 2_666 ?
Se00 Cu9 Cu3 57.929(15) . . ?
Se00 Cu9 Cu4 121.11(2) . . ?
Se00 Cu9 Cu5 116.041(19) . 2_666 ?
Se00 Cu9 Cu5 53.719(14) . . ?
Se00 Cu9 Cu6 59.458(17) . . ?
Se00 Cu9 Cu8 74.059(17) . . ?
Se00 Cu9 Cu9 81.397(19) . 2_666 ?
Se00 Cu9 Cu11 122.43(2) . . ?
Se00 Cu9 Cu12 176.21(2) . . ?
Se1 Cu9 Cu3 89.676(17) . . ?
Se1 Cu9 Cu5 95.496(19) . . ?
Se1 Cu9 Cu5 115.115(19) . 2_666 ?
Se1 Cu9 Cu9 119.58(2) . 2_666 ?
Se2 Cu9 Se1 99.352(17) 2_666 . ?
Se2 Cu9 Cu3 89.946(18) 2_666 . ?
Se2 Cu9 Cu5 52.631(14) 2_666 2_666 ?
Se2 Cu9 Cu5 164.57(2) 2_666 . ?
Se2 Cu9 Cu8 135.72(2) 2_666 . ?
Se2 Cu9 Cu9 110.26(2) 2_666 2_666 ?
Cu3 Cu9 Cu5 94.329(19) . . ?
Cu3 Cu9 Cu9 139.31(2) . 2_666 ?
Cu4 Cu9 Se1 54.797(15) . . ?
Cu4 Cu9 Se2 54.161(15) . 2_666 ?
Cu4 Cu9 Cu3 63.586(16) . . ?
Cu4 Cu9 Cu5 100.817(19) . 2_666 ?
Cu4 Cu9 Cu5 140.42(2) . . ?
Cu4 Cu9 Cu8 82.560(19) . . ?
Cu4 Cu9 Cu9 156.11(3) . 2_666 ?
Cu5 Cu9 Cu3 136.41(2) 2_666 . ?
Cu5 Cu9 Cu5 116.601(18) 2_666 . ?
Cu5 Cu9 Cu9 58.705(18) 2_666 2_666 ?
Cu5 Cu9 Cu9 57.896(18) . 2_666 ?
Cu6 Cu9 Se1 135.94(2) . . ?
Cu6 Cu9 Se2 58.553(17) . 2_666 ?
Cu6 Cu9 Cu3 56.071(16) . . ?
Cu6 Cu9 Cu4 83.370(19) . . ?
Cu6 Cu9 Cu5 112.31(2) . . ?
Cu6 Cu9 Cu5 82.94(2) . 2_666 ?
Cu6 Cu9 Cu8 113.06(2) . . ?
Cu6 Cu9 Cu9 104.26(2) . 2_666 ?
Cu6 Cu9 Cu11 169.41(2) . . ?
Cu6 Cu9 Cu12 119.18(2) . . ?
Cu8 Cu9 Se1 54.171(15) . . ?
Cu8 Cu9 Cu3 59.107(17) . . ?
Cu8 Cu9 Cu5 163.97(2) . 2_666 ?
Cu8 Cu9 Cu5 57.914(16) . . ?
Cu8 Cu9 Cu9 113.76(2) . 2_666 ?
Cu11 Cu9 Se1 52.695(14) . . ?
Cu11 Cu9 Se2 117.78(2) . 2_666 ?
Cu11 Cu9 Cu3 134.43(2) . . ?
Cu11 Cu9 Cu4 102.50(2) . . ?
Cu11 Cu9 Cu5 68.711(18) . . ?
Cu11 Cu9 Cu5 87.26(2) . 2_666 ?
Cu11 Cu9 Cu8 76.717(19) . . ?
Cu11 Cu9 Cu9 66.906(18) . 2_666 ?
Cu12 Cu9 Se1 55.495(15) . . ?
Cu12 Cu9 Se2 60.628(16) . 2_666 ?
Cu12 Cu9 Cu3 124.79(2) . . ?
Cu12 Cu9 Cu4 61.328(17) . . ?
Cu12 Cu9 Cu5 126.75(2) . . ?
Cu12 Cu9 Cu5 60.193(16) . 2_666 ?
Cu12 Cu9 Cu8 109.50(2) . . ?
Cu12 Cu9 Cu9 95.79(2) . 2_666 ?
Cu12 Cu9 Cu11 58.164(17) . . ?
Se2A Cu10 Se1 106.92(2) . . ?
Se2A Cu10 Cu8 117.491(19) . . ?
Se2A Cu10 Cu11 56.696(16) . . ?
Se1 Cu10 Cu8 53.258(16) . . ?
Se1 Cu10 Cu11 52.210(15) . . ?
Se4 Cu10 Se2A 91.103(18) . . ?
Se4 Cu10 Se1 105.708(19) . . ?
Se4 Cu10 Cu8 54.558(16) . . ?
Se4 Cu10 Cu11 92.145(18) . . ?
Cu11 Cu10 Cu8 72.649(18) . . ?
P0L Cu10 Se2A 116.10(3) . . ?
P0L Cu10 Se1 114.40(3) . . ?
P0L Cu10 Se4 119.73(3) . . ?
P0L Cu10 Cu8 126.11(3) . . ?
P0L Cu10 Cu11 148.06(3) . . ?
Se00 Cu11 Se2A 111.655(19) 2_666 . ?
Se00 Cu11 Cu5 105.488(18) 2_666 . ?
Se00 Cu11 Cu9 85.812(19) 2_666 . ?
Se00 Cu11 Cu9 52.518(14) 2_666 2_666 ?
Se00 Cu11 Cu10 167.91(2) 2_666 . ?
Se00 Cu11 Cu12 65.944(17) 2_666 . ?
Se2A Cu11 Cu5 91.926(18) . . ?
Se2A Cu11 Cu9 108.941(19) . 2_666 ?
Se2A Cu11 Cu9 148.18(2) . . ?
Se2A Cu11 Cu10 57.804(16) . . ?
Se2A Cu11 Cu12 150.22(2) . . ?
Se1 Cu11 Se00 126.07(2) . 2_666 ?
Se1 Cu11 Se2A 116.75(2) . . ?
Se1 Cu11 Cu5 95.407(18) . . ?
Se1 Cu11 Cu6 172.11(3) . 2_666 ?
Se1 Cu11 Cu9 124.94(2) . 2_666 ?
Se1 Cu11 Cu9 65.019(16) . . ?
Se1 Cu11 Cu10 61.360(17) . . ?
Se1 Cu11 Cu12 60.311(17) . . ?
Cu5 Cu11 Cu9 52.974(14) . 2_666 ?
Cu6 Cu11 Se00 60.690(17) 2_666 2_666 ?
Cu6 Cu11 Se2A 59.641(16) 2_666 . ?
Cu6 Cu11 Cu5 78.066(18) 2_666 . ?
Cu6 Cu11 Cu9 54.310(16) 2_666 2_666 ?
Cu6 Cu11 Cu9 113.86(2) 2_666 . ?
Cu6 Cu11 Cu10 112.81(2) 2_666 . ?
Cu6 Cu11 Cu12 126.63(2) 2_666 . ?
Cu9 Cu11 Cu5 57.030(16) . . ?
Cu9 Cu11 Cu9 59.942(17) . 2_666 ?
Cu9 Cu11 Cu10 106.28(2) . . ?
Cu10 Cu11 Cu5 81.888(18) . . ?
Cu10 Cu11 Cu9 133.80(2) . 2_666 ?
Cu12 Cu11 Cu5 117.64(2) . . ?
Cu12 Cu11 Cu9 92.999(19) . 2_666 ?
Cu12 Cu11 Cu9 60.717(18) . . ?
Cu12 Cu11 Cu10 119.57(2) . . ?
Se1 Cu12 Se00 111.841(19) . 2_666 ?
Se1 Cu12 Se2 104.867(19) . 2_666 ?
Se1 Cu12 Cu4 56.667(16) . . ?
Se1 Cu12 Cu5 124.36(2) . 2_666 ?
Se1 Cu12 Cu9 63.751(16) . . ?
Se1 Cu12 Cu11 56.065(16) . . ?
Se2 Cu12 Se00 104.359(17) 2_666 2_666 ?
Se2 Cu12 Cu4 53.539(15) 2_666 . ?
Se2 Cu12 Cu5 52.809(14) 2_666 2_666 ?
Cu4 Cu12 Se00 140.443(19) . 2_666 ?
Cu5 Cu12 Se00 51.715(14) 2_666 2_666 ?
Cu5 Cu12 Cu4 100.454(19) 2_666 . ?
Cu9 Cu12 Se00 81.046(16) . 2_666 ?
Cu9 Cu12 Se2 60.125(16) . 2_666 ?
Cu9 Cu12 Cu4 59.682(16) . . ?
Cu9 Cu12 Cu5 61.301(17) . 2_666 ?
Cu11 Cu12 Se00 55.914(15) . 2_666 ?
Cu11 Cu12 Se2 120.18(2) . 2_666 ?
Cu11 Cu12 Cu4 103.44(2) . . ?
Cu11 Cu12 Cu5 89.51(2) . 2_666 ?
Cu11 Cu12 Cu9 61.119(17) . . ?
P0M Cu12 Se00 103.14(3) . 2_666 ?
P0M Cu12 Se1 125.25(3) . . ?
P0M Cu12 Se2 105.54(3) . 2_666 ?
P0M Cu12 Cu4 113.88(3) . . ?
P0M Cu12 Cu5 110.32(3) . 2_666 ?
P0M Cu12 Cu9 165.63(3) . . ?
P0M Cu12 Cu11 132.60(3) . . ?
Se0A Cu13 Se2A 103.91(2) 2_666 . ?
Se2 Cu13 Se2A 94.130(19) . . ?
Se2 Cu13 Se0A 91.33(2) . 2_666 ?
Cu6 Cu13 Se2A 56.884(17) 2_666 . ?
Cu6 Cu13 Se0A 60.059(18) 2_666 2_666 ?
Cu6 Cu13 Se2 62.574(19) 2_666 . ?
P0N Cu13 Se2A 116.55(3) . . ?
P0N Cu13 Se0A 116.03(3) . 2_666 ?
P0N Cu13 Se2 129.58(3) . . ?
P0N Cu13 Cu6 167.81(4) . 2_666 ?
C00S P0K Cu7 110.00(10) . . ?
C00S P0K C013 104.16(14) . . ?
C00X P0K Cu7 120.78(10) . . ?
C00X P0K C00S 103.19(15) . . ?
C00X P0K C013 103.11(14) . . ?
C013 P0K Cu7 113.90(10) . . ?
C018 P0L Cu10 121.26(10) . . ?
C01R P0L Cu10 115.85(10) . . ?
C01R P0L C018 99.51(14) . . ?
C02C P0L Cu10 109.46(10) . . ?
C02C P0L C018 102.62(14) . . ?
C02C P0L C01R 106.47(15) . . ?
C00Z P0M Cu12 116.42(11) . . ?
C01G P0M Cu12 109.86(11) . . ?
C01G P0M C00Z 106.50(14) . . ?
C02I P0M Cu12 113.90(10) . . ?
C02I P0M C00Z 102.85(14) . . ?
C02I P0M C01G 106.55(16) . . ?
C015 P0N Cu13 114.73(11) . . ?
C015 P0N C02O 104.75(14) . . ?
C019 P0N Cu13 114.20(10) . . ?
C019 P0N C015 105.04(15) . . ?
C019 P0N C02O 105.69(14) . . ?
C02O P0N Cu13 111.56(11) . . ?
C01S C00Q Se3 123.4(2) . . ?
C02V C00Q Se3 117.2(2) . . ?
C02V C00Q C01S 119.4(3) . . ?
C027 C00R Se2A 119.6(2) . . ?
C02K C00R Se2A 120.0(2) . . ?
C02K C00R C027 120.3(3) . . ?
C03C C00S P0K 123.5(3) . . ?
C03E C00S P0K 117.6(2) . . ?
C03E C00S C03C 118.9(3) . . ?
C01A C00U Se0A 118.1(2) . . ?
C01Q C00U Se0A 121.5(2) . . ?
C01Q C00U C01A 120.4(3) . . ?
C01M C00X P0K 117.3(2) . . ?
C01M C00X C03F 118.7(3) . . ?
C03F C00X P0K 124.0(2) . . ?
C01Z C00Y Se1A 118.5(2) . . ?
C1 C00Y Se1A 122.3(2) . . ?
C1 C00Y C01Z 119.2(3) . . ?
C01L C00Z P0M 119.0(2) . . ?
C01L C00Z C0AA 119.3(3) . . ?
C0AA C00Z P0M 121.6(3) . . ?
C01P C013 P0K 123.6(3) . . ?
C01P C013 C022 118.9(3) . . ?
C022 C013 P0K 117.4(2) . . ?
C01Y C015 P0N 118.3(3) . . ?
C021 C015 P0N 123.0(3) . . ?
C021 C015 C01Y 118.8(3) . . ?
F00T C016 C01O 118.1(3) . . ?
C4 C016 F00T 118.8(3) . . ?
C4 C016 C01O 123.1(3) . . ?
C035 C017 C02O 121.1(3) . . ?
C01X C018 P0L 122.4(3) . . ?
C02A C018 P0L 117.9(2) . . ?
C02A C018 C01X 119.5(3) . . ?
C02S C019 P0N 124.2(2) . . ?
C033 C019 P0N 116.9(2) . . ?
C033 C019 C02S 118.9(3) . . ?
C00U C01A C02D 119.0(3) . . ?
F00W C01B C02H 119.3(3) . . ?
F00W C01B C03B 117.9(3) . . ?
C02H C01B C03B 122.8(3) . . ?
C038 C01D C02I 121.3(3) . . ?
C03I C01E C02O 120.8(3) . . ?
C023 C01G P0M 118.6(2) . . ?
C023 C01G C5 118.1(3) . . ?
C5 C01G P0M 121.8(3) . . ?
C4AA C01J C01U 120.0(3) . . ?
C00Z C01L C02H 120.9(3) . . ?
C02Y C01M C00X 121.3(3) . . ?
C9 C01N C01R 120.8(3) . . ?
C016 C01O C022 118.0(3) . . ?
C013 C01P C4 120.5(3) . . ?
C029 C01Q C00U 119.7(3) . . ?
C01N C01R P0L 122.1(2) . . ?
C02U C01R P0L 118.6(2) . . ?
C02U C01R C01N 119.1(3) . . ?
C00Q C01S C02M 119.9(3) . . ?
C02T C01T C034 119.0(4) . . ?
C01J C01U Se4 119.1(2) . . ?
C2 C01U Se4 121.2(2) . . ?
C2 C01U C01J 119.6(3) . . ?
F01F C01V C039 118.0(4) . . ?
C031 C01V F01F 118.7(4) . . ?
C031 C01V C039 123.3(3) . . ?
F011 C01W C02N 119.2(3) . . ?
F011 C01W C03D 118.1(3) . . ?
C03D C01W C02N 122.7(3) . . ?
C031 C01X C018 120.3(3) . . ?
C03G C01Y C015 121.1(3) . . ?
C030 C01Z C00Y 120.0(3) . . ?
F00V C020 C037 117.3(4) . . ?
F00V C020 C03G 119.4(3) . . ?
C03G C020 C037 123.3(3) . . ?
C037 C021 C015 121.1(3) . . ?
C01O C022 C013 121.0(3) . . ?
C02X C023 C01G 121.1(3) . . ?
C3AA C024 C1 120.4(3) . . ?
C02D C026 C029 119.7(3) . . ?
C00R C027 C2AA 119.6(3) . . ?
F01I C028 C035 118.1(4) . . ?
F01I C028 C03I 118.7(4) . . ?
C03I C028 C035 123.2(3) . . ?
C01Q C029 C026 120.4(3) . . ?
C018 C02A C039 120.1(3) . . ?
C5AA C02B C2 119.9(4) . . ?
C02F C02C P0L 116.2(3) . . ?
C034 C02C P0L 125.5(3) . . ?
C034 C02C C02F 118.2(3) . . ?
C026 C02D C01A 120.8(3) . . ?
F025 C02E C02X 119.3(4) . . ?
F025 C02E C7 118.3(4) . . ?
C7 C02E C02X 122.4(4) . . ?
C02J C02F C02C 121.3(4) . . ?
C01B C02H C01L 118.6(3) . . ?
C01D C02I P0M 116.8(3) . . ?
C01D C02I C19 118.9(3) . . ?
C19 C02I P0M 124.3(3) . . ?
C02T C02J C02F 118.1(4) . . ?
C00R C02K C1AA 119.4(3) . . ?
C02P C02L C02S 118.2(3) . . ?
C01S C02M C02R 120.1(3) . . ?
C01W C02N C03E 118.1(3) . . ?
C017 C02O P0N 117.8(2) . . ?
C017 C02O C01E 118.7(3) . . ?
C01E C02O P0N 123.0(3) . . ?
F012 C02P C02L 118.5(3) . . ?
F012 C02P C036 118.6(3) . . ?
C036 C02P C02L 122.9(3) . . ?
C02Z C02R C02M 119.6(3) . . ?
C02L C02S C019 120.7(3) . . ?
C01T C02T F010 118.8(3) . . ?
C01T C02T C02J 122.9(3) . . ?
C02J C02T F010 118.4(3) . . ?
C01R C02U C03H 120.3(3) . . ?
C02Z C02V C00Q 120.1(3) . . ?
C02E C02X C023 118.8(3) . . ?
C032 C02Y C01M 117.9(3) . . ?
C02R C02Z C02V 120.8(3) . . ?
C3AA C030 C01Z 121.0(3) . . ?
C01V C031 C01X 118.6(3) . . ?
C02Y C032 F01C 117.9(4) . . ?
C02Y C032 C03A 123.8(3) . . ?
C03A C032 F01C 118.2(3) . . ?
C036 C033 C019 120.7(3) . . ?
C02C C034 C01T 120.5(3) . . ?
C028 C035 C017 118.0(4) . . ?
C02P C036 C033 118.6(3) . . ?
C020 C037 C021 117.7(4) . . ?
C11 C038 C01D 117.8(4) . . ?
C01V C039 C02A 118.2(4) . . ?
C032 C03A C03F 118.2(3) . . ?
C01B C03B C0AA 118.3(3) . . ?
C03D C03C C00S 120.7(3) . . ?
C01W C03D C03C 118.6(3) . . ?
C00S C03E C02N 121.0(3) . . ?
C03A C03F C00X 120.1(3) . . ?
C020 C03G C01Y 118.1(3) . . ?
C6 C03H C02U 118.5(3) . . ?
C028 C03I C01E 118.2(3) . . ?
C2AA C03O C1AA 119.7(3) . . ?
C016 C4 C01P 118.5(3) . . ?
C03B C0AA C00Z 120.1(3) . . ?
C7 C5 C01G 120.9(3) . . ?
F014 C6 C9 117.8(3) . . ?
C03H C6 F014 118.7(3) . . ?
C03H C6 C9 123.6(3) . . ?
C02E C7 C5 118.6(4) . . ?
C6 C9 C01N 117.8(3) . . ?
C22 C19 C02I 119.5(4) . . ?
C11 C22 C19 119.6(4) . . ?
F01H C11 C038 118.4(4) . . ?
C22 C11 F01H 118.6(4) . . ?
C22 C11 C038 123.0(4) . . ?
C00Y C1 C024 120.0(3) . . ?
C01U C2 C02B 120.0(3) . . ?
C5AA C4AA C01J 120.4(4) . . ?
C03O C2AA C027 120.8(4) . . ?
C030 C3AA C024 119.4(3) . . ?
C03O C1AA C02K 120.0(4) . . ?
C4AA C5AA C02B 120.1(4) . . ?
Cl2 C24 Cl1 113.1(3) . . ?

loop_
_geom_bond_atom_site_label_1
_geom_bond_atom_site_label_2
_geom_bond_distance
_geom_bond_site_symmetry_2
_geom_bond_publ_flag
Se00 Cu3 2.5228(5) . ?
Se00 Cu5 2.3660(6) . ?
Se00 Cu6 2.5043(6) . ?
Se00 Cu9 2.4912(5) . ?
Se00 Cu11 2.4944(6) 2_666 ?
Se00 Cu12 2.7502(5) 2_666 ?
Se1A Cu3 2.3832(5) . ?
Se1A Cu7 2.5576(6) . ?
Se1A Cu8 2.4641(5) . ?
Se1A C00Y 1.938(3) . ?
Se2A Cu6 2.4799(5) 2_666 ?
Se2A Cu10 2.5550(5) . ?
Se2A Cu11 2.5234(6) . ?
Se2A Cu13 2.7510(7) . ?
Se2A C00R 1.938(3) . ?
Se1 Cu4 2.4599(6) . ?
Se1 Cu8 2.4475(6) . ?
Se1 Cu9 2.6995(5) . ?
Se1 Cu10 2.6308(6) . ?
Se1 Cu11 2.3688(5) . ?
Se1 Cu12 2.4804(6) . ?
Se0A Cu3 2.4870(6) . ?
Se0A Cu6 2.5099(5) . ?
Se0A Cu7 2.6107(6) . ?
Se0A Cu13 2.5871(6) 2_666 ?
Se0A C00U 1.930(3) . ?
Se2 Cu4 2.4104(5) 2_666 ?
Se2 Cu5 2.3727(5) . ?
Se2 Cu6 2.5478(6) 2_666 ?
Se2 Cu9 2.6497(6) 2_666 ?
Se2 Cu12 2.6631(6) 2_666 ?
Se2 Cu13 2.4848(6) . ?
Se3 Cu4 2.3265(5) . ?
Se3 Cu7 2.4476(6) . ?
Se3 C00Q 1.933(3) . ?
Se4 Cu5 2.4983(6) . ?
Se4 Cu8 2.4376(6) . ?
Se4 Cu10 2.4547(6) . ?
Se4 C01U 1.929(3) . ?
Cu3 Cu4 2.8187(6) . ?
Cu3 Cu6 2.4765(6) . ?
Cu3 Cu7 2.5593(6) . ?
Cu3 Cu8 2.6537(7) . ?
Cu3 Cu9 2.7042(6) . ?
Cu4 Cu9 2.6450(6) . ?
Cu4 Cu12 2.6884(6) . ?
Cu5 Cu8 2.6152(6) . ?
Cu5 Cu9 2.7251(6) . ?
Cu5 Cu9 2.7015(7) 2_666 ?
Cu5 Cu11 3.0265(7) . ?
Cu5 Cu12 2.6724(6) 2_666 ?
Cu6 Cu9 2.5575(7) . ?
Cu6 Cu11 2.4624(6) 2_666 ?
Cu6 Cu13 2.4200(7) 2_666 ?
Cu7 P0K 2.2542(8) . ?
Cu8 Cu9 2.6757(7) . ?
Cu8 Cu10 2.8172(7) . ?
Cu9 Cu9 2.8515(8) 2_666 ?
Cu9 Cu11 2.6364(6) . ?
Cu9 Cu12 2.6262(6) . ?
Cu10 Cu11 2.7475(7) . ?
Cu10 P0L 2.2334(8) . ?
Cu11 Cu12 2.5580(7) . ?
Cu12 P0M 2.2177(8) . ?
Cu13 P0N 2.1872(9) . ?
P0K C00S 1.822(3) . ?
P0K C00X 1.821(3) . ?
P0K C013 1.835(3) . ?
P0L C018 1.829(3) . ?
P0L C01R 1.828(3) . ?
P0L C02C 1.828(3) . ?
P0M C00Z 1.834(3) . ?
P0M C01G 1.816(4) . ?
P0M C02I 1.814(3) . ?
P0N C015 1.820(3) . ?
P0N C019 1.815(3) . ?
P0N C02O 1.828(3) . ?
C00Q C01S 1.390(5) . ?
C00Q C02V 1.388(4) . ?
C00R C027 1.385(4) . ?
C00R C02K 1.381(4) . ?
C00S C03C 1.387(4) . ?
C00S C03E 1.381(5) . ?
F00T C016 1.364(4) . ?
C00U C01A 1.394(4) . ?
C00U C01Q 1.387(4) . ?
F00V C020 1.360(4) . ?
F00W C01B 1.359(4) . ?
C00X C01M 1.393(4) . ?
C00X C03F 1.403(4) . ?
C00Y C01Z 1.391(4) . ?
C00Y C1 1.389(4) . ?
C00Z C01L 1.375(5) . ?
C00Z C0AA 1.400(4) . ?
F010 C02T 1.363(4) . ?
F011 C01W 1.357(4) . ?
F012 C02P 1.355(4) . ?
C013 C01P 1.390(4) . ?
C013 C022 1.393(5) . ?
F014 C6 1.370(4) . ?
C015 C01Y 1.392(5) . ?
C015 C021 1.390(5) . ?
C016 C01O 1.377(5) . ?
C016 C4 1.362(5) . ?
C017 C02O 1.396(5) . ?
C017 C035 1.384(5) . ?
C018 C01X 1.393(4) . ?
C018 C02A 1.393(5) . ?
C019 C02S 1.400(4) . ?
C019 C033 1.388(5) . ?
C01A C02D 1.394(5) . ?
C01B C02H 1.362(5) . ?
C01B C03B 1.373(5) . ?
F01C C032 1.368(4) . ?
C01D C02I 1.391(5) . ?
C01D C038 1.387(5) . ?
C01E C02O 1.397(4) . ?
C01E C03I 1.389(5) . ?
F01F C01V 1.359(4) . ?
C01G C023 1.395(5) . ?
C01G C5 1.396(5) . ?
F01H C11 1.361(4) . ?
F01I C028 1.362(4) . ?
C01J C01U 1.392(4) . ?
C01J C4AA 1.382(5) . ?
C01L C02H 1.384(4) . ?
C01M C02Y 1.378(5) . ?
C01N C01R 1.399(4) . ?
C01N C9 1.387(5) . ?
C01O C022 1.391(5) . ?
C01P C4 1.399(5) . ?
C01Q C029 1.385(4) . ?
C01R C02U 1.387(4) . ?
C01S C02M 1.390(4) . ?
C01T C02T 1.340(5) . ?
C01T C034 1.399(5) . ?
C01U C2 1.385(4) . ?
C01V C031 1.357(6) . ?
C01V C039 1.375(6) . ?
C01W C02N 1.370(5) . ?
C01W C03D 1.362(6) . ?
C01X C031 1.390(5) . ?
C01Y C03G 1.382(5) . ?
C01Z C030 1.381(5) . ?
C020 C037 1.377(5) . ?
C020 C03G 1.369(6) . ?
C021 C037 1.386(5) . ?
C023 C02X 1.375(5) . ?
C024 C1 1.392(5) . ?
C024 C3AA 1.380(5) . ?
F025 C02E 1.360(5) . ?
C026 C029 1.388(5) . ?
C026 C02D 1.375(5) . ?
C027 C2AA 1.387(5) . ?
C028 C035 1.377(6) . ?
C028 C03I 1.369(6) . ?
C02A C039 1.395(5) . ?
C02B C2 1.390(5) . ?
C02B C5AA 1.385(6) . ?
C02C C02F 1.388(5) . ?
C02C C034 1.376(5) . ?
C02E C02X 1.371(6) . ?
C02E C7 1.367(6) . ?
C02F C02J 1.384(5) . ?
C02I C19 1.393(5) . ?
C02J C02T 1.361(6) . ?
C02K C1AA 1.398(5) . ?
C02L C02P 1.375(5) . ?
C02L C02S 1.380(5) . ?
C02M C02R 1.393(5) . ?
C02N C03E 1.387(5) . ?
C02P C036 1.367(5) . ?
C02R C02Z 1.367(6) . ?
C02U C03H 1.397(5) . ?
C02V C02Z 1.386(5) . ?
C02Y C032 1.361(5) . ?
C030 C3AA 1.375(6) . ?
C032 C03A 1.368(6) . ?
C033 C036 1.382(5) . ?
C038 C11 1.364(6) . ?
C03A C03F 1.388(5) . ?
C03B C0AA 1.388(5) . ?
C03C C03D 1.383(5) . ?
C03H C6 1.354(5) . ?
C03O C2AA 1.369(6) . ?
C03O C1AA 1.390(6) . ?
C5 C7 1.384(6) . ?
C6 C9 1.375(5) . ?
C19 C22 1.391(6) . ?
C22 C11 1.355(7) . ?
C4AA C5AA 1.372(6) . ?
Cl1 C24 1.768(6) . ?
Cl2 C24 1.700(6) . ?

loop_
_smtbx_masks_void_nr
_smtbx_masks_void_average_x
_smtbx_masks_void_average_y
_smtbx_masks_void_average_z
_smtbx_masks_void_volume
_smtbx_masks_void_count_electrons
_smtbx_masks_void_content
1 -0.500 0.000 0.000 731.1 163.1 ?
2 0.089 0.483 0.645 18.3 0.0 ?
3 -0.089 0.517 0.355 18.3 0.0 ?
4 0.500 0.000 0.500 13.3 0.0 ?
